data_7247362
loop_
_publ_author_name
'Windsor, Hunter J.'
'Kepert, Cameron J.'
'Macreadie, Lauren K.'

_publ_section_title
;
 Spontaneous resolution of two chiral metal--organic frameworks through
 local geometric and lattice frustration effects
;
_journal_issue 38
_journal_name_full CrystEngComm
_journal_page_first 5428
_journal_page_last 5435
_journal_paper_doi 10.1039/D3CE00784G
_journal_volume 25
_journal_year 2023
_chemical_absolute_configuration ad
_chemical_formula_moiety 'C39 H39 Cd3 N3 O15'
_chemical_formula_sum 'C39 H39 Cd3 N3 O15'
_chemical_formula_weight 1126.93
_chemical_melting_point ?
_space_group_crystal_system orthorhombic
_space_group_IT_number 18
_space_group_name_Hall 'P 2 2ab'
_space_group_name_H-M_alt 'P 21 21 2'
_atom_sites_solution_hydrogens geom
_atom_sites_solution_primary dual
_atom_sites_solution_secondary difmap
_audit_creation_date 2022-12-22
_audit_creation_method
;
Olex2 1.5
(compiled 2022.04.07 svn.rca3783a0 for OlexSys, GUI svn.r6498)
;
_audit_update_record
;
2023-02-06 deposited with the CCDC.	2023-09-07 downloaded from the CCDC.
;
_cell_angle_alpha 90
_cell_angle_beta 90
_cell_angle_gamma 90
_cell_formula_units_Z 4
_cell_length_a 9.5668(3)
_cell_length_b 23.3692(6)
_cell_length_c 17.0992(3)
_cell_measurement_reflns_used 226
_cell_measurement_temperature 150.01(10)
_cell_measurement_theta_max 72.3980
_cell_measurement_theta_min 5.9860
_cell_volume 3822.84(17)
_computing_cell_refinement 'CrysAlisPro 1.171.42.67a (Rigaku OD, 2022)'
_computing_data_collection 'CrysAlisPro 1.171.42.67a (Rigaku OD, 2022)'
_computing_data_reduction 'CrysAlisPro 1.171.42.67a (Rigaku OD, 2022)'
_computing_molecular_graphics 'Olex2 1.5 (Dolomanov et al., 2009)'
_computing_publication_material 'Olex2 1.5 (Dolomanov et al., 2009)'
_computing_structure_refinement 'SHELXL 2018/3 (Sheldrick, 2015)'
_computing_structure_solution 'SHELXT  (Sheldrick, 2015)'
_diffrn_ambient_environment N~2~
_diffrn_ambient_temperature 150.15
_diffrn_detector 'CCD plate'
_diffrn_detector_area_resol_mean 10.5861
_diffrn_detector_type Atlas
_diffrn_measured_fraction_theta_full 0.990
_diffrn_measured_fraction_theta_max 0.980
_diffrn_measurement_details
;
List of Runs (angles in degrees, time in seconds):

  # Type    Start    End  Width  t~exp~   \w     \q     \k     \f   Frames
#--------------------------------------------------------------------------
  1  \w    -21.00  37.00   1.00    1.00    --  -40.07  38.00-120.00   58
  2  \w   -116.00 -69.00   1.00    1.00    --  -40.07-138.00 174.00   47
  3  \w    -21.00  37.00   1.00    1.00    --  -40.07  38.00  90.00   58
  4  \w      6.00  82.00   1.00    1.00    --   40.07 -99.00  90.00   76
  5  \w     61.00 131.00   1.00    1.00    --   40.07 178.00 -30.00   70
  6  \w     30.00 178.00   1.00    4.00    --  107.62  15.00-180.00  148
  7  \w     31.00 109.00   1.00    4.00    --  107.62-112.00 -90.00   78
  8  \w     31.00  72.00   1.00    4.00    --  107.62 -45.00   0.00   41
  9  \w     31.00  93.00   1.00    4.00    --  107.62 -61.00-120.00   62
 10  \w     28.00  57.00   1.00    4.00    --  107.62 -30.00 -60.00   29
 11  \w    104.00 178.00   1.00    4.00    --  107.62 112.00  90.00   74
 12  \w     28.00  57.00   1.00    4.00    --  107.62 -30.00-120.00   29
 13  \w     31.00  72.00   1.00    4.00    --  107.62 -45.00 -90.00   41
 14  \w     23.00 106.00   1.00    4.00    --  107.62 -95.00  30.00   83
 15  \w   -116.00 -84.00   1.00    1.00    --  -40.07 -57.00  90.00   32
 16  \w   -116.00  -9.00   1.00    1.00    --  -40.07 -57.00 -60.00  107
;
_diffrn_measurement_device 'four-circle diffractometer'
_diffrn_measurement_device_type 'SuperNova, Dual, Cu at home/near, Atlas'
_diffrn_measurement_method '\w scans'
_diffrn_orient_matrix_type 'CrysAlisPro convention (1999,Acta A55,543-557)'
_diffrn_orient_matrix_UB_11 0.0583366000
_diffrn_orient_matrix_UB_12 -0.0183771000
_diffrn_orient_matrix_UB_13 0.0600268000
_diffrn_orient_matrix_UB_21 -0.1314252000
_diffrn_orient_matrix_UB_22 0.0360989000
_diffrn_orient_matrix_UB_23 0.0273936000
_diffrn_orient_matrix_UB_31 -0.0723412000
_diffrn_orient_matrix_UB_32 -0.0804904000
_diffrn_orient_matrix_UB_33 -0.0013699000
_diffrn_radiation_monochromator mirror
_diffrn_radiation_probe x-ray
_diffrn_radiation_type 'Cu K\a'
_diffrn_radiation_wavelength 1.54184
_diffrn_reflns_av_R_equivalents 0.1205
_diffrn_reflns_av_unetI/netI 0.1091
_diffrn_reflns_Laue_measured_fraction_full 0.990
_diffrn_reflns_Laue_measured_fraction_max 0.980
_diffrn_reflns_limit_h_max 11
_diffrn_reflns_limit_h_min -9
_diffrn_reflns_limit_k_max 27
_diffrn_reflns_limit_k_min -28
_diffrn_reflns_limit_l_max 14
_diffrn_reflns_limit_l_min -20
_diffrn_reflns_number 19674
_diffrn_reflns_point_group_measured_fraction_full 0.979
_diffrn_reflns_point_group_measured_fraction_max 0.960
_diffrn_reflns_theta_full 67.684
_diffrn_reflns_theta_max 72.478
_diffrn_reflns_theta_min 2.584
_diffrn_source 'micro-focus sealed X-ray tube'
_diffrn_source_type 'SuperNova (Cu) X-ray Source'
_exptl_absorpt_coefficient_mu 13.928
_exptl_absorpt_correction_T_max 0.307
_exptl_absorpt_correction_T_min 0.079
_exptl_absorpt_correction_type gaussian
_exptl_absorpt_process_details
;
CrysAlisPro 1.171.42.67a (Rigaku Oxford Diffraction, 2022)
Numerical absorption correction based on gaussian integration over
a multifaceted crystal model
Empirical absorption correction using spherical harmonics,
implemented in SCALE3 ABSPACK scaling algorithm.
;
_exptl_crystal_colour colourless
_exptl_crystal_colour_primary colourless
_exptl_crystal_density_diffrn 1.958
_exptl_crystal_description block
_exptl_crystal_F_000 2232
_exptl_crystal_recrystallization_method 'Solvothermal reaction'
_exptl_crystal_size_max 0.08
_exptl_crystal_size_mid 0.057
_exptl_crystal_size_min 0.043
_refine_diff_density_max 1.835
_refine_diff_density_min -0.988
_refine_diff_density_rms 0.202
_refine_ls_abs_structure_details
;
 Flack x determined using 1975 quotients [(I+)-(I-)]/[(I+)+(I-)]
 (Parsons, Flack and Wagner, Acta Cryst. B69 (2013) 249-259).
;
_refine_ls_abs_structure_Flack -0.026(15)
_refine_ls_extinction_method none
_refine_ls_goodness_of_fit_ref 0.961
_refine_ls_hydrogen_treatment constr
_refine_ls_matrix_type full
_refine_ls_number_parameters 543
_refine_ls_number_reflns 7285
_refine_ls_number_restraints 0
_refine_ls_restrained_S_all 0.961
_refine_ls_R_factor_all 0.0724
_refine_ls_R_factor_gt 0.0517
_refine_ls_shift/su_max 0.000
_refine_ls_shift/su_mean 0.000
_refine_ls_structure_factor_coef Fsqd
_refine_ls_weighting_details 'w=1/[\s^2^(Fo^2^)+(0.0621P)^2^] where P=(Fo^2^+2Fc^2^)/3'
_refine_ls_weighting_scheme calc
_refine_ls_wR_factor_gt 0.1182
_refine_ls_wR_factor_ref 0.1266
_reflns_Friedel_coverage 0.747
_reflns_Friedel_fraction_full 0.965
_reflns_Friedel_fraction_max 0.935
_reflns_number_gt 5623
_reflns_number_total 7285
_reflns_threshold_expression 'I > 2\s(I)'
_cod_data_source_file d3ce00784g1.cif
_cod_data_source_block cjk22_s2577_sn952_auto
_cod_depositor_comments
;
The following automatic conversions were performed:

data item '_chemical_melting_point' value 'not measured' was changed
to '?' -- the value is undefined or not given.

Automatic conversion script
Id: cif_fix_values 8170 2020-07-09 18:12:32Z antanas 

 Adding full bibliography for 7247360--7247362.cif.
;
_cod_original_cell_volume 3822.85(16)
_cod_database_code 7247362
_shelx_shelxl_version_number 2018/3
_chemical_oxdiff_formula 'C10 H10 N4 O3 Cd2'
_chemical_oxdiff_usercomment 10b
_shelx_space_group_comment
;
The symmetry employed for this shelxl refinement is uniquely defined
by the following loop, which should always be used as a source of
symmetry information in preference to the above space-group names.
They are only intended as comments.
;
_olex2_refinement_description
;
1. Fixed Uiso
 At 1.2 times of:
  All C(H) groups
 At 1.5 times of:
  All C(H,H,H) groups
2.a Ternary CH refined with riding coordinates:
 C3(H3), C4(H4), C5(H5), C6(H6), C7(H7), C9(H9), C13(H13), C14(H14), C15(H15),
 C24(H24), C25(H25), C26(H26), C29(H29), C30(H30), C31(H31), C32(H32), C33(H33),
  C35(H35)
2.b Aromatic/amide H refined with riding coordinates:
 C16(H16), C19(H19), C37(H37)
2.c Idealised Me refined as rotating group:
 C17(H17A,H17B,H17C), C18(H18A,H18B,H18C), C20(H20A,H20B,H20C), C21(H21A,H21B,
 H21C), C38(H38A,H38B,H38C), C39(H39A,H39B,H39C)
;
_olex2_submission_special_instructions 'No special instructions were received'
_oxdiff_exptl_absorpt_empirical_details
;
Empirical correction (ABSPACK) includes:
- Absorption correction using spherical harmonics
- Frame scaling
;
_oxdiff_exptl_absorpt_empirical_full_max 2.219
_oxdiff_exptl_absorpt_empirical_full_min 0.512

loop_
_space_group_symop_operation_xyz
'x, y, z'
'-x, -y, z'
'-x+1/2, y+1/2, -z'
'x+1/2, -y+1/2, -z'

loop_
_atom_site_label
_atom_site_type_symbol
_atom_site_fract_x
_atom_site_fract_y
_atom_site_fract_z
_atom_site_U_iso_or_equiv
_atom_site_adp_type
_atom_site_occupancy
_atom_site_site_symmetry_order
_atom_site_calc_flag
_atom_site_refinement_flags_posn
_atom_site_refinement_flags_adp
_atom_site_refinement_flags_occupancy
_atom_site_disorder_assembly
_atom_site_disorder_group
Cd1 Cd 0.500000 0.500000 0.73867(6) 0.0135(3) Uani 1 2 d S T P . .
Cd2 Cd 0.38352(9) 0.32741(4) 0.70635(5) 0.0159(2) Uani 1 1 d . . . . .
Cd3 Cd 0.93789(10) 0.33490(4) 0.21024(5) 0.0155(2) Uani 1 1 d . . . . .
Cd4 Cd 1.000000 0.500000 0.18514(6) 0.0152(3) Uani 1 2 d S T P . .
O1 O 0.6113(11) 0.4478(5) 0.6442(5) 0.022(2) Uani 1 1 d . . . . .
O2 O 0.6046(10) 0.3610(4) 0.6986(5) 0.019(2) Uani 1 1 d . . . . .
O3 O 0.3339(10) 0.4277(4) 0.7343(5) 0.019(2) Uani 1 1 d . . . . .
O4 O 0.1739(11) 0.3624(4) 0.7512(7) 0.026(2) Uani 1 1 d . . . . .
O5 O 0.6093(12) 0.4609(4) 0.8448(5) 0.024(2) Uani 1 1 d . . . . .
O6 O 0.3602(13) 0.3567(5) 0.5757(6) 0.030(3) Uani 1 1 d . . . . .
O7 O 0.9513(13) 0.3052(5) 0.3354(6) 0.031(3) Uani 1 1 d . . . . .
O8 O 0.7685(13) 0.2470(5) 0.3425(6) 0.030(3) Uani 1 1 d . . . . .
O9 O 0.8200(14) 0.2829(5) 0.1242(6) 0.032(3) Uani 1 1 d . . . . .
O10 O 0.9491(12) 0.2157(4) 0.1809(5) 0.022(2) Uani 1 1 d . . . . .
O11 O 0.7419(11) 0.3838(5) 0.2347(7) 0.032(3) Uani 1 1 d . . . . .
O12 O 0.8680(11) 0.4591(4) 0.2739(5) 0.020(2) Uani 1 1 d . . . . .
O13 O 1.1761(10) 0.3273(5) 0.2169(6) 0.026(2) Uani 1 1 d . . . . .
O14 O 0.4973(13) 0.0937(4) -0.1239(5) 0.024(2) Uani 1 1 d . . . . .
O15 O 0.6748(14) 0.0343(5) -0.1061(6) 0.031(3) Uani 1 1 d . . . . .
N1 N 0.6894(15) 0.3987(6) 0.9333(7) 0.023(3) Uani 1 1 d . . . . .
N2 N 0.2498(16) 0.4086(6) 0.4831(8) 0.029(3) Uani 1 1 d . . . . .
N3 N 1.3614(13) 0.2730(6) 0.2469(7) 0.022(3) Uani 1 1 d . . . . .
C1 C 0.6288(16) 0.3942(6) 0.6434(7) 0.018(3) Uiso 1 1 d . . . . .
C2 C 0.6872(16) 0.3684(6) 0.5696(8) 0.016(3) Uani 1 1 d . . . . .
C3 C 0.6510(17) 0.3883(6) 0.4844(8) 0.020(3) Uani 1 1 d . . . . .
H3 H 0.587529 0.420850 0.471209 0.024 Uiso 1 1 calc R U . . .
C4 C 0.8073(18) 0.3837(6) 0.4589(8) 0.023(3) Uani 1 1 d . . . . .
H4 H 0.860235 0.412433 0.427167 0.027 Uiso 1 1 calc R U . . .
C5 C 0.8446(16) 0.3633(7) 0.5451(8) 0.022(3) Uani 1 1 d . . . . .
H5 H 0.925404 0.377528 0.576709 0.027 Uiso 1 1 calc R U . . .
C6 C 0.6661(16) 0.3054(6) 0.5456(8) 0.018(3) Uani 1 1 d . . . . .
H6 H 0.614747 0.276307 0.577327 0.022 Uiso 1 1 calc R U . . .
C7 C 0.6246(16) 0.3242(7) 0.4607(8) 0.023(3) Uani 1 1 d . . . . .
H7 H 0.543305 0.309506 0.429979 0.027 Uiso 1 1 calc R U . . .
C8 C 0.7794(16) 0.3208(7) 0.4363(8) 0.020(3) Uani 1 1 d . . . . .
C9 C 0.8208(19) 0.3007(7) 0.5213(8) 0.025(3) Uani 1 1 d . . . . .
H9 H 0.884371 0.267992 0.534007 0.030 Uiso 1 1 calc R U . . .
C10 C 0.8369(17) 0.2893(7) 0.3658(8) 0.022(3) Uani 1 1 d . . . . .
C11 C 0.2085(15) 0.4151(6) 0.7473(7) 0.016(3) Uani 1 1 d . . . . .
C12 C 0.0965(16) 0.4580(6) 0.7516(9) 0.020(3) Uani 1 1 d . . . . .
C13 C -0.0621(18) 0.4481(7) 0.7509(9) 0.024(3) Uani 1 1 d . . . . .
H13 H -0.108075 0.409658 0.750285 0.028 Uiso 1 1 calc R U . . .
C14 C 0.0819(13) 0.5061(7) 0.8164(7) 0.019(3) Uani 1 1 d . . . . .
H14 H 0.142219 0.510274 0.863833 0.022 Uiso 1 1 calc R U . . .
C15 C 0.0813(13) 0.5058(7) 0.6876(8) 0.020(3) Uani 1 1 d . . . . .
H15 H 0.141093 0.509584 0.639932 0.024 Uiso 1 1 calc R U . . .
C16 C 0.6409(16) 0.4124(7) 0.8647(9) 0.023(3) Uani 1 1 d . . . . .
H16 H 0.629330 0.382641 0.827494 0.028 Uiso 1 1 calc R U . . .
C17 C 0.723(2) 0.3397(8) 0.9543(10) 0.043(5) Uani 1 1 d . . . . .
H17A H 0.709909 0.314932 0.908550 0.065 Uiso 1 1 calc R U . . .
H17B H 0.660959 0.326978 0.996517 0.065 Uiso 1 1 calc R U . . .
H17C H 0.820261 0.337444 0.971801 0.065 Uiso 1 1 calc R U . . .
C18 C 0.718(2) 0.4420(9) 0.9935(9) 0.036(4) Uani 1 1 d . . . . .
H18A H 0.674729 0.478303 0.978536 0.053 Uiso 1 1 calc R U . . .
H18B H 0.819660 0.447315 0.998295 0.053 Uiso 1 1 calc R U . . .
H18C H 0.680248 0.429216 1.043720 0.053 Uiso 1 1 calc R U . . .
C19 C 0.3185(18) 0.4018(8) 0.5499(9) 0.028(4) Uani 1 1 d . . . . .
H19 H 0.336384 0.435119 0.580021 0.034 Uiso 1 1 calc R U . . .
C20 C 0.204(2) 0.4655(8) 0.4568(10) 0.035(4) Uani 1 1 d . . . . .
H20A H 0.250716 0.475195 0.407664 0.053 Uiso 1 1 calc R U . . .
H20B H 0.226776 0.494013 0.496650 0.053 Uiso 1 1 calc R U . . .
H20C H 0.102178 0.465011 0.448395 0.053 Uiso 1 1 calc R U . . .
C21 C 0.221(2) 0.3607(9) 0.4328(11) 0.047(5) Uani 1 1 d . . . . .
H21A H 0.285427 0.329260 0.445505 0.070 Uiso 1 1 calc R U . . .
H21B H 0.234652 0.372056 0.378190 0.070 Uiso 1 1 calc R U . . .
H21C H 0.124752 0.347971 0.440600 0.070 Uiso 1 1 calc R U . . .
C22 C 0.7551(15) 0.4355(6) 0.2532(8) 0.016(3) Uani 1 1 d . . . . .
C23 C 0.6204(17) 0.4709(6) 0.2522(8) 0.020(3) Uani 1 1 d . . . . .
C24 C 0.5047(19) 0.4662(6) 0.3164(8) 0.024(3) Uani 1 1 d . . . . .
H24 H 0.510179 0.441638 0.364207 0.029 Uiso 1 1 calc R U . . .
C25 C 0.3887(17) 0.4627(7) 0.2531(9) 0.023(3) Uani 1 1 d . . . . .
H25 H 0.307570 0.435667 0.253220 0.028 Uiso 1 1 calc R U . . .
C26 C 0.5046(19) 0.4668(6) 0.1880(7) 0.023(3) Uani 1 1 d . . . . .
H26 H 0.509483 0.442276 0.140192 0.028 Uiso 1 1 calc R U . . .
C27 C 0.8558(16) 0.2328(6) 0.1319(7) 0.019(3) Uani 1 1 d . . . . .
C28 C 0.7923(17) 0.1892(7) 0.0768(8) 0.021(3) Uani 1 1 d . . . . .
C29 C 0.6331(15) 0.1853(6) 0.0587(8) 0.019(3) Uani 1 1 d . . . . .
H29 H 0.558263 0.207270 0.086456 0.023 Uiso 1 1 calc R U . . .
C30 C 0.6638(19) 0.1881(7) -0.0325(8) 0.026(4) Uani 1 1 d . . . . .
H30 H 0.611939 0.212140 -0.071239 0.032 Uiso 1 1 calc R U . . .
C31 C 0.821(2) 0.1922(7) -0.0147(9) 0.028(4) Uani 1 1 d . . . . .
H31 H 0.887275 0.219438 -0.040507 0.034 Uiso 1 1 calc R U . . .
C32 C 0.8061(16) 0.1226(6) 0.0738(8) 0.018(3) Uani 1 1 d . . . . .
H32 H 0.858859 0.098262 0.111722 0.022 Uiso 1 1 calc R U . . .
C33 C 0.6447(16) 0.1189(6) 0.0560(8) 0.020(3) Uani 1 1 d . . . . .
H33 H 0.577870 0.091589 0.080989 0.024 Uiso 1 1 calc R U . . .
C34 C 0.6776(17) 0.1225(7) -0.0355(8) 0.022(3) Uani 1 1 d . . . . .
C35 C 0.8340(17) 0.1269(7) -0.0170(8) 0.019(3) Uani 1 1 d . . . . .
H35 H 0.909006 0.105539 -0.045448 0.023 Uiso 1 1 calc R U . . .
C36 C 0.6165(17) 0.0815(6) -0.0924(7) 0.019(3) Uani 1 1 d . . . . .
C37 C 1.2265(16) 0.2823(7) 0.2432(8) 0.023(3) Uani 1 1 d . . . . .
H37 H 1.164762 0.253400 0.261493 0.028 Uiso 1 1 calc R U . . .
C38 C 1.4190(17) 0.2194(7) 0.2776(10) 0.033(4) Uani 1 1 d . . . . .
H38A H 1.343391 0.196318 0.299930 0.050 Uiso 1 1 calc R U . . .
H38B H 1.487952 0.228025 0.318365 0.050 Uiso 1 1 calc R U . . .
H38C H 1.464129 0.198164 0.235202 0.050 Uiso 1 1 calc R U . . .
C39 C 1.4641(16) 0.3135(7) 0.2188(10) 0.034(4) Uani 1 1 d . . . . .
H39A H 1.416964 0.344413 0.190528 0.051 Uiso 1 1 calc R U . . .
H39B H 1.529408 0.293968 0.183573 0.051 Uiso 1 1 calc R U . . .
H39C H 1.515664 0.329433 0.263265 0.051 Uiso 1 1 calc R U . . .

loop_
_atom_site_aniso_label
_atom_site_aniso_U_11
_atom_site_aniso_U_22
_atom_site_aniso_U_33
_atom_site_aniso_U_23
_atom_site_aniso_U_13
_atom_site_aniso_U_12
Cd1 0.0101(6) 0.0139(6) 0.0166(5) 0.000 0.000 0.0008(6)
Cd2 0.0130(4) 0.0149(4) 0.0197(4) -0.0014(4) -0.0014(4) 0.0023(4)
Cd3 0.0106(4) 0.0161(4) 0.0200(4) -0.0015(4) -0.0001(4) 0.0023(4)
Cd4 0.0127(6) 0.0136(6) 0.0194(5) 0.000 0.000 0.0013(6)
O1 0.015(5) 0.028(6) 0.023(5) 0.000(4) 0.001(4) -0.008(5)
O2 0.013(5) 0.024(5) 0.019(4) -0.002(4) -0.002(4) -0.010(4)
O3 0.009(5) 0.021(5) 0.028(5) 0.001(4) 0.005(4) -0.006(4)
O4 0.012(5) 0.013(5) 0.054(6) -0.003(5) 0.011(5) 0.004(4)
O5 0.029(6) 0.020(6) 0.022(5) -0.001(4) -0.004(4) -0.005(5)
O6 0.031(7) 0.035(7) 0.024(5) -0.009(4) -0.010(5) 0.005(5)
O7 0.024(6) 0.047(7) 0.022(5) -0.007(4) -0.003(5) 0.002(6)
O8 0.034(7) 0.022(6) 0.034(5) 0.000(5) 0.004(5) -0.002(5)
O9 0.041(8) 0.020(6) 0.036(6) 0.001(4) -0.023(6) -0.002(5)
O10 0.021(5) 0.026(6) 0.018(4) -0.004(4) -0.004(4) -0.003(5)
O11 0.012(6) 0.021(6) 0.061(7) -0.008(5) 0.001(5) 0.003(4)
O12 0.020(6) 0.010(5) 0.031(5) 0.001(4) -0.004(4) 0.000(4)
O13 0.014(5) 0.034(6) 0.030(5) -0.005(5) 0.001(4) 0.011(5)
O14 0.023(5) 0.021(5) 0.027(4) 0.004(4) -0.001(5) -0.005(5)
O15 0.034(7) 0.022(6) 0.035(6) -0.008(4) -0.012(5) -0.001(5)
N1 0.031(8) 0.022(7) 0.017(6) 0.004(5) -0.009(5) 0.003(6)
N2 0.028(8) 0.024(8) 0.034(7) 0.004(6) -0.013(6) -0.003(6)
N3 0.012(6) 0.026(7) 0.028(6) 0.004(5) 0.000(5) 0.005(5)
C2 0.010(8) 0.017(7) 0.020(6) -0.002(5) -0.001(6) 0.003(6)
C3 0.025(9) 0.016(7) 0.020(6) -0.005(5) 0.005(6) 0.002(6)
C4 0.035(10) 0.014(8) 0.019(7) 0.001(5) 0.010(6) 0.000(7)
C5 0.015(8) 0.027(8) 0.025(7) -0.006(6) 0.007(6) -0.003(6)
C6 0.014(8) 0.017(7) 0.023(7) 0.006(5) 0.012(6) 0.001(6)
C7 0.017(8) 0.026(8) 0.025(6) -0.012(6) 0.006(6) -0.003(7)
C8 0.020(8) 0.018(8) 0.024(6) -0.002(5) -0.001(6) -0.001(6)
C9 0.031(10) 0.017(8) 0.027(7) -0.006(6) 0.004(7) 0.012(7)
C10 0.024(9) 0.025(8) 0.017(6) 0.001(5) 0.004(6) 0.002(6)
C11 0.010(7) 0.017(7) 0.020(6) -0.001(5) 0.003(5) 0.003(6)
C12 0.012(8) 0.019(8) 0.029(7) 0.004(6) 0.000(6) 0.000(6)
C13 0.020(8) 0.017(7) 0.034(7) -0.001(6) -0.006(7) 0.002(6)
C14 0.010(7) 0.021(7) 0.025(6) -0.005(6) -0.001(5) 0.000(6)
C15 0.007(7) 0.019(7) 0.033(7) 0.003(6) 0.005(5) 0.000(6)
C16 0.013(8) 0.023(8) 0.034(8) -0.007(6) -0.002(6) -0.011(6)
C17 0.055(14) 0.030(10) 0.045(9) 0.008(8) -0.026(9) 0.004(10)
C18 0.037(12) 0.044(11) 0.026(7) -0.001(7) -0.009(7) -0.007(9)
C19 0.019(9) 0.032(10) 0.033(8) 0.005(7) -0.005(7) -0.008(7)
C20 0.028(10) 0.032(11) 0.045(10) 0.010(7) 0.002(8) 0.013(8)
C21 0.058(15) 0.028(11) 0.054(11) -0.017(9) -0.017(10) 0.006(10)
C22 0.011(7) 0.016(7) 0.021(6) 0.001(5) 0.001(6) 0.000(6)
C23 0.017(8) 0.021(7) 0.022(7) -0.005(5) 0.005(6) -0.004(6)
C24 0.016(7) 0.023(8) 0.034(7) 0.012(5) 0.011(7) 0.008(7)
C25 0.014(8) 0.022(8) 0.034(8) 0.007(6) 0.003(7) -0.004(6)
C26 0.023(8) 0.019(8) 0.028(6) -0.011(5) -0.001(7) -0.002(7)
C27 0.017(8) 0.025(8) 0.015(6) -0.007(5) 0.002(6) -0.010(6)
C28 0.024(9) 0.022(8) 0.016(6) 0.001(5) 0.000(6) -0.006(6)
C29 0.010(7) 0.021(8) 0.025(7) -0.007(5) 0.000(6) -0.007(6)
C30 0.033(10) 0.023(9) 0.023(7) -0.004(5) -0.012(7) -0.002(7)
C31 0.034(10) 0.020(8) 0.031(8) -0.002(6) 0.002(7) -0.011(7)
C32 0.016(8) 0.012(7) 0.027(7) 0.002(5) -0.005(6) 0.004(6)
C33 0.015(8) 0.021(8) 0.023(7) -0.005(5) 0.000(6) -0.002(6)
C34 0.016(8) 0.024(8) 0.027(7) 0.001(6) -0.006(6) -0.003(6)
C35 0.013(8) 0.021(8) 0.024(7) 0.000(5) 0.001(6) -0.006(6)
C36 0.015(7) 0.024(8) 0.017(6) 0.007(5) -0.005(5) -0.003(6)
C37 0.015(8) 0.025(8) 0.029(7) 0.007(6) -0.002(6) -0.003(6)
C38 0.015(9) 0.029(9) 0.055(10) 0.017(7) 0.003(7) 0.005(6)
C39 0.014(9) 0.032(9) 0.057(10) 0.001(7) 0.003(7) -0.001(6)

loop_
_atom_type_symbol
_atom_type_description
_atom_type_scat_dispersion_real
_atom_type_scat_dispersion_imag
_atom_type_scat_source
C C 0.0181 0.0091 'International Tables Vol C Tables 4.2.6.8 and 6.1.1.4'
H H 0.0000 0.0000 'International Tables Vol C Tables 4.2.6.8 and 6.1.1.4'
Cd Cd 0.1185 4.6533 'International Tables Vol C Tables 4.2.6.8 and 6.1.1.4'
N N 0.0311 0.0180 'International Tables Vol C Tables 4.2.6.8 and 6.1.1.4'
O O 0.0492 0.0322 'International Tables Vol C Tables 4.2.6.8 and 6.1.1.4'

loop_
_exptl_crystal_face_index_h
_exptl_crystal_face_index_k
_exptl_crystal_face_index_l
_exptl_crystal_face_perp_dist
-6 3 -1 0.0315
-2 -11 0 0.0219
6 -3 1 0.0151
0 11 0 0.0183
0 1 0 0.0183
-3 -10 3 0.0338
3 10 -3 0.0151
0 0 -15 0.0361
0 0 15 0.0410

loop_
_geom_angle_atom_site_label_1
_geom_angle_atom_site_label_2
_geom_angle_atom_site_label_3
_geom_angle
_geom_angle_site_symmetry_1
_geom_angle_site_symmetry_3
_geom_angle_publ_flag
O1 Cd1 O1 90.1(5) . 2_665 ?
O1 Cd1 O3 84.7(4) 2_665 2_665 ?
O1 Cd1 O3 92.7(4) 2_665 . ?
O1 Cd1 O3 92.7(4) . 2_665 ?
O1 Cd1 O3 84.7(4) . . ?
O3 Cd1 O3 176.3(5) . 2_665 ?
O5 Cd1 O1 97.7(4) 2_665 2_665 ?
O5 Cd1 O1 170.8(4) 2_665 . ?
O5 Cd1 O1 97.7(4) . . ?
O5 Cd1 O1 170.8(4) . 2_665 ?
O5 Cd1 O3 92.7(4) . . ?
O5 Cd1 O3 92.7(4) 2_665 2_665 ?
O5 Cd1 O3 90.2(4) 2_665 . ?
O5 Cd1 O3 90.2(4) . 2_665 ?
O5 Cd1 O5 74.9(5) 2_665 . ?
O2 Cd2 O3 81.9(3) . . ?
O2 Cd2 O4 135.4(4) . . ?
O2 Cd2 O6 86.1(4) . . ?
O2 Cd2 O10 86.8(4) . 4_456 ?
O4 Cd2 O3 54.7(3) . . ?
O4 Cd2 O6 97.5(4) . . ?
O6 Cd2 O3 83.5(4) . . ?
O8 Cd2 O2 135.6(4) 4_456 . ?
O8 Cd2 O3 136.9(4) 4_456 . ?
O8 Cd2 O4 88.4(4) 4_456 . ?
O8 Cd2 O6 79.8(4) 4_456 . ?
O8 Cd2 O10 96.3(4) 4_456 4_456 ?
O10 Cd2 O3 108.3(3) 4_456 . ?
O10 Cd2 O4 96.7(4) 4_456 . ?
O10 Cd2 O6 165.2(4) 4_456 . ?
O7 Cd3 O13 82.7(4) . . ?
O7 Cd3 O14 145.0(4) . 4 ?
O9 Cd3 O7 119.4(4) . . ?
O9 Cd3 O11 88.7(4) . . ?
O9 Cd3 O13 119.8(4) . . ?
O9 Cd3 O14 95.6(4) . 4 ?
O11 Cd3 O7 91.6(4) . . ?
O11 Cd3 O13 150.0(4) . . ?
O11 Cd3 O14 87.5(4) . 4 ?
O13 Cd3 O14 80.9(4) . 4 ?
O12 Cd4 O12 92.5(5) 2_765 . ?
O12 Cd4 O14 84.2(4) 2_765 3_655 ?
O12 Cd4 O14 134.2(4) 2_765 4 ?
O12 Cd4 O14 84.2(4) . 4 ?
O12 Cd4 O14 134.2(4) . 3_655 ?
O12 Cd4 O15 132.4(4) . 4 ?
O12 Cd4 O15 98.0(4) . 3_655 ?
O12 Cd4 O15 132.4(4) 2_765 3_655 ?
O12 Cd4 O15 98.0(4) 2_765 4 ?
O14 Cd4 O14 128.9(4) 4 3_655 ?
O15 Cd4 O14 93.1(4) 3_655 4 ?
O15 Cd4 O14 55.9(4) 4 4 ?
O15 Cd4 O14 55.9(4) 3_655 3_655 ?
O15 Cd4 O14 93.1(4) 4 3_655 ?
O15 Cd4 O15 107.8(6) 3_655 4 ?
C1 O1 Cd1 126.7(8) . . ?
C1 O2 Cd2 115.8(9) . . ?
Cd1 O3 Cd2 125.0(4) . . ?
C11 O3 Cd1 145.1(9) . . ?
C11 O3 Cd2 89.7(8) . . ?
C11 O4 Cd2 95.7(8) . . ?
C16 O5 Cd1 134.9(9) . . ?
C19 O6 Cd2 129.3(11) . . ?
C10 O7 Cd3 115.5(9) . . ?
C10 O8 Cd2 118.6(11) . 4_556 ?
C27 O9 Cd3 108.1(9) . . ?
C27 O10 Cd2 120.0(9) . 4_556 ?
C22 O11 Cd3 117.1(10) . . ?
C22 O12 Cd4 119.3(8) . . ?
C37 O13 Cd3 118.1(10) . . ?
Cd3 O14 Cd4 112.4(4) 4_455 3_645 ?
C36 O14 Cd3 130.3(9) . 4_455 ?
C36 O14 Cd4 88.3(9) . 3_645 ?
C36 O15 Cd4 95.3(10) . 3_645 ?
C16 N1 C17 122.2(14) . . ?
C16 N1 C18 121.9(14) . . ?
C17 N1 C18 115.9(13) . . ?
C19 N2 C20 121.5(15) . . ?
C19 N2 C21 120.9(16) . . ?
C21 N2 C20 117.6(14) . . ?
C37 N3 C38 121.9(14) . . ?
C37 N3 C39 123.1(13) . . ?
C39 N3 C38 115.0(13) . . ?
O1 C1 C2 117.0(12) . . ?
O2 C1 O1 125.7(12) . . ?
O2 C1 C2 117.2(13) . . ?
C1 C2 C3 125.3(12) . . ?
C1 C2 C5 127.6(12) . . ?
C1 C2 C6 123.9(13) . . ?
C5 C2 C3 89.2(11) . . ?
C6 C2 C3 90.3(10) . . ?
C6 C2 C5 89.0(11) . . ?
C2 C3 H3 124.7 . . ?
C2 C3 C7 89.6(11) . . ?
C4 C3 C2 91.6(11) . . ?
C4 C3 H3 124.7 . . ?
C4 C3 C7 91.0(11) . . ?
C7 C3 H3 124.7 . . ?
C3 C4 H4 126.2 . . ?
C3 C4 C5 88.6(10) . . ?
C5 C4 H4 126.2 . . ?
C8 C4 C3 88.2(12) . . ?
C8 C4 H4 126.2 . . ?
C8 C4 C5 89.1(11) . . ?
C2 C5 C4 90.6(11) . . ?
C2 C5 H5 125.0 . . ?
C4 C5 H5 125.0 . . ?
C9 C5 C2 90.0(12) . . ?
C9 C5 C4 90.4(11) . . ?
C9 C5 H5 125.0 . . ?
C2 C6 H6 124.7 . . ?
C2 C6 C7 90.7(10) . . ?
C2 C6 C9 90.8(12) . . ?
C7 C6 H6 124.7 . . ?
C9 C6 H6 124.7 . . ?
C9 C6 C7 90.8(10) . . ?
C3 C7 H7 126.0 . . ?
C6 C7 C3 89.3(10) . . ?
C6 C7 H7 126.0 . . ?
C8 C7 C3 88.0(11) . . ?
C8 C7 C6 89.6(11) . . ?
C8 C7 H7 126.0 . . ?
C4 C8 C9 90.6(11) . . ?
C7 C8 C4 92.9(12) . . ?
C7 C8 C9 90.4(11) . . ?
C10 C8 C4 126.8(13) . . ?
C10 C8 C7 126.1(13) . . ?
C10 C8 C9 119.8(13) . . ?
C5 C9 C6 90.1(11) . . ?
C5 C9 C8 89.8(11) . . ?
C5 C9 H9 125.5 . . ?
C6 C9 C8 89.1(12) . . ?
C6 C9 H9 125.5 . . ?
C8 C9 H9 125.5 . . ?
O7 C10 C8 119.8(14) . . ?
O8 C10 O7 123.6(14) . . ?
O8 C10 C8 116.6(14) . . ?
O3 C11 O4 119.0(13) . . ?
O3 C11 C12 123.0(13) . . ?
O4 C11 C12 117.8(13) . . ?
C11 C12 C13 128.1(13) . . ?
C11 C12 C14 125.7(12) . . ?
C11 C12 C15 121.2(12) . . ?
C13 C12 C14 91.5(12) . . ?
C13 C12 C15 90.6(12) . . ?
C15 C12 C14 88.6(10) . . ?
C12 C13 H13 124.7 . . ?
C12 C13 C14 90.6(12) . 2_565 ?
C12 C13 C15 91.0(12) . 2_565 ?
C14 C13 H13 124.7 2_565 . ?
C15 C13 H13 124.7 2_565 . ?
C15 C13 C14 90.6(11) 2_565 2_565 ?
C12 C14 C14 87.7(11) . 2_565 ?
C12 C14 H14 125.8 . . ?
C13 C14 C12 89.7(10) 2_565 . ?
C13 C14 C14 90.2(11) 2_565 2_565 ?
C13 C14 H14 125.8 2_565 . ?
C14 C14 H14 125.8 2_565 . ?
C12 C15 C15 88.3(11) . 2_565 ?
C12 C15 H15 125.4 . . ?
C13 C15 C12 91.1(10) 2_565 . ?
C13 C15 C15 90.1(11) 2_565 2_565 ?
C13 C15 H15 125.4 2_565 . ?
C15 C15 H15 125.4 2_565 . ?
O5 C16 N1 124.7(14) . . ?
O5 C16 H16 117.7 . . ?
N1 C16 H16 117.7 . . ?
N1 C17 H17A 109.5 . . ?
N1 C17 H17B 109.5 . . ?
N1 C17 H17C 109.5 . . ?
H17A C17 H17B 109.5 . . ?
H17A C17 H17C 109.5 . . ?
H17B C17 H17C 109.5 . . ?
N1 C18 H18A 109.5 . . ?
N1 C18 H18B 109.5 . . ?
N1 C18 H18C 109.5 . . ?
H18A C18 H18B 109.5 . . ?
H18A C18 H18C 109.5 . . ?
H18B C18 H18C 109.5 . . ?
O6 C19 N2 125.7(17) . . ?
O6 C19 H19 117.2 . . ?
N2 C19 H19 117.2 . . ?
N2 C20 H20A 109.5 . . ?
N2 C20 H20B 109.5 . . ?
N2 C20 H20C 109.5 . . ?
H20A C20 H20B 109.5 . . ?
H20A C20 H20C 109.5 . . ?
H20B C20 H20C 109.5 . . ?
N2 C21 H21A 109.5 . . ?
N2 C21 H21B 109.5 . . ?
N2 C21 H21C 109.5 . . ?
H21A C21 H21B 109.5 . . ?
H21A C21 H21C 109.5 . . ?
H21B C21 H21C 109.5 . . ?
O11 C22 O12 125.2(14) . . ?
O11 C22 C23 115.6(13) . . ?
O12 C22 C23 119.1(12) . . ?
C22 C23 C24 123.4(12) . . ?
C22 C23 C25 125.9(14) . 2_665 ?
C22 C23 C26 124.9(12) . . ?
C25 C23 C24 91.3(12) 2_665 . ?
C25 C23 C26 91.6(12) 2_665 . ?
C26 C23 C24 89.3(11) . . ?
C23 C24 C24 88.3(12) . 2_665 ?
C23 C24 H24 125.2 . . ?
C24 C24 H24 125.2 2_665 . ?
C25 C24 C23 91.1(10) . . ?
C25 C24 C24 90.7(12) . 2_665 ?
C25 C24 H24 125.2 . . ?
C23 C25 H25 125.9 2_665 . ?
C23 C25 C26 88.3(12) 2_665 . ?
C24 C25 C23 89.6(12) . 2_665 ?
C24 C25 H25 125.9 . . ?
C24 C25 C26 89.2(11) . . ?
C26 C25 H25 125.9 . . ?
C23 C26 C25 90.4(10) . . ?
C23 C26 H26 125.1 . . ?
C25 C26 H26 125.1 . . ?
C26 C26 C23 88.8(12) 2_665 . ?
C26 C26 C25 91.3(13) 2_665 . ?
C26 C26 H26 125.1 2_665 . ?
O9 C27 O10 124.1(13) . . ?
O9 C27 C28 117.6(14) . . ?
O10 C27 C28 118.3(13) . . ?
C27 C28 C29 123.7(13) . . ?
C27 C28 C31 120.8(13) . . ?
C27 C28 C32 131.0(13) . . ?
C29 C28 C31 88.7(11) . . ?
C29 C28 C32 91.0(11) . . ?
C32 C28 C31 89.8(11) . . ?
C28 C29 H29 125.2 . . ?
C28 C29 C30 90.7(11) . . ?
C30 C29 H29 125.2 . . ?
C33 C29 C28 89.7(12) . . ?
C33 C29 H29 125.2 . . ?
C33 C29 C30 89.8(10) . . ?
C29 C30 H30 125.5 . . ?
C31 C30 C29 89.3(11) . . ?
C31 C30 H30 125.5 . . ?
C34 C30 C29 90.4(12) . . ?
C34 C30 H30 125.5 . . ?
C34 C30 C31 89.1(13) . . ?
C28 C31 H31 124.9 . . ?
C30 C31 C28 91.3(13) . . ?
C30 C31 H31 124.9 . . ?
C35 C31 C28 89.7(12) . . ?
C35 C31 C30 90.6(13) . . ?
C35 C31 H31 124.9 . . ?
C28 C32 H32 126.1 . . ?
C28 C32 C33 88.8(11) . . ?
C28 C32 C35 89.1(11) . . ?
C33 C32 H32 126.1 . . ?
C33 C32 C35 88.8(10) . . ?
C35 C32 H32 126.1 . . ?
C29 C33 C32 90.5(11) . . ?
C29 C33 H33 125.3 . . ?
C29 C33 C34 89.5(11) . . ?
C32 C33 H33 125.3 . . ?
C32 C33 C34 89.6(11) . . ?
C34 C33 H33 125.3 . . ?
C30 C34 C33 90.2(12) . . ?
C35 C34 C30 90.6(13) . . ?
C35 C34 C33 89.7(11) . . ?
C36 C34 C30 129.1(14) . . ?
C36 C34 C33 122.0(13) . . ?
C36 C34 C35 124.2(14) . . ?
C31 C35 C32 91.4(12) . . ?
C31 C35 C34 89.6(13) . . ?
C31 C35 H35 124.6 . . ?
C32 C35 H35 124.6 . . ?
C34 C35 C32 91.9(11) . . ?
C34 C35 H35 124.6 . . ?
O14 C36 Cd4 63.3(7) . 3_645 ?
O14 C36 C34 118.4(14) . . ?
O15 C36 Cd4 57.3(8) . 3_645 ?
O15 C36 O14 120.5(14) . . ?
O15 C36 C34 120.9(14) . . ?
C34 C36 Cd4 174.8(10) . 3_645 ?
O13 C37 N3 122.7(14) . . ?
O13 C37 H37 118.6 . . ?
N3 C37 H37 118.6 . . ?
N3 C38 H38A 109.5 . . ?
N3 C38 H38B 109.5 . . ?
N3 C38 H38C 109.5 . . ?
H38A C38 H38B 109.5 . . ?
H38A C38 H38C 109.5 . . ?
H38B C38 H38C 109.5 . . ?
N3 C39 H39A 109.5 . . ?
N3 C39 H39B 109.5 . . ?
N3 C39 H39C 109.5 . . ?
H39A C39 H39B 109.5 . . ?
H39A C39 H39C 109.5 . . ?
H39B C39 H39C 109.5 . . ?

loop_
_geom_bond_atom_site_label_1
_geom_bond_atom_site_label_2
_geom_bond_distance
_geom_bond_site_symmetry_2
_geom_bond_publ_flag
Cd1 O1 2.287(10) 2_665 ?
Cd1 O1 2.287(10) . ?
Cd1 O3 2.320(10) 2_665 ?
Cd1 O3 2.320(10) . ?
Cd1 O5 2.286(10) . ?
Cd1 O5 2.286(10) 2_665 ?
Cd2 O2 2.260(9) . ?
Cd2 O3 2.439(10) . ?
Cd2 O4 2.298(10) . ?
Cd2 O6 2.347(11) . ?
Cd2 O8 2.221(12) 4_456 ?
Cd2 O10 2.263(9) 4_456 ?
Cd3 O7 2.253(10) . ?
Cd3 O9 2.216(11) . ?
Cd3 O11 2.235(11) . ?
Cd3 O13 2.289(10) . ?
Cd3 O14 2.298(10) 4 ?
Cd4 O12 2.193(10) . ?
Cd4 O12 2.193(10) 2_765 ?
Cd4 O14 2.428(10) 4 ?
Cd4 O14 2.428(10) 3_655 ?
Cd4 O15 2.295(11) 4 ?
Cd4 O15 2.295(11) 3_655 ?
O1 C1 1.265(18) . ?
O2 C1 1.243(16) . ?
O3 C11 1.256(17) . ?
O4 C11 1.276(17) . ?
O5 C16 1.220(19) . ?
O6 C19 1.21(2) . ?
O7 C10 1.27(2) . ?
O8 C10 1.25(2) . ?
O9 C27 1.227(19) . ?
O10 C27 1.288(18) . ?
O11 C22 1.254(18) . ?
O12 C22 1.263(17) . ?
O13 C37 1.241(19) . ?
O14 C36 1.294(18) . ?
O15 C36 1.257(19) . ?
N1 C16 1.302(19) . ?
N1 C17 1.46(2) . ?
N1 C18 1.47(2) . ?
N2 C19 1.33(2) . ?
N2 C20 1.47(2) . ?
N2 C21 1.44(2) . ?
N3 C37 1.310(19) . ?
N3 C38 1.47(2) . ?
N3 C39 1.45(2) . ?
C1 C2 1.506(18) . ?
C2 C3 1.568(18) . ?
C2 C5 1.57(2) . ?
C2 C6 1.540(19) . ?
C3 H3 1.0000 . ?
C3 C4 1.56(2) . ?
C3 C7 1.57(2) . ?
C4 H4 1.0000 . ?
C4 C5 1.591(19) . ?
C4 C8 1.54(2) . ?
C5 H5 1.0000 . ?
C5 C9 1.54(2) . ?
C6 H6 1.0000 . ?
C6 C7 1.566(19) . ?
C6 C9 1.54(2) . ?
C7 H7 1.0000 . ?
C7 C8 1.54(2) . ?
C8 C9 1.578(19) . ?
C8 C10 1.517(19) . ?
C9 H9 1.0000 . ?
C11 C12 1.470(19) . ?
C12 C13 1.54(2) . ?
C12 C14 1.585(19) . ?
C12 C15 1.570(19) . ?
C13 H13 1.0000 . ?
C13 C14 1.56(2) 2_565 ?
C13 C15 1.54(2) 2_565 ?
C14 C14 1.59(3) 2_565 ?
C14 H14 1.0000 . ?
C15 C15 1.58(2) 2_565 ?
C15 H15 1.0000 . ?
C16 H16 0.9500 . ?
C17 H17A 0.9800 . ?
C17 H17B 0.9800 . ?
C17 H17C 0.9800 . ?
C18 H18A 0.9800 . ?
C18 H18B 0.9800 . ?
C18 H18C 0.9800 . ?
C19 H19 0.9500 . ?
C20 H20A 0.9800 . ?
C20 H20B 0.9800 . ?
C20 H20C 0.9800 . ?
C21 H21A 0.9800 . ?
C21 H21B 0.9800 . ?
C21 H21C 0.9800 . ?
C22 C23 1.53(2) . ?
C23 C24 1.56(2) . ?
C23 C25 1.56(2) 2_665 ?
C23 C26 1.56(2) . ?
C24 C24 1.58(3) 2_665 ?
C24 H24 1.0000 . ?
C24 C25 1.55(2) . ?
C25 H25 1.0000 . ?
C25 C26 1.57(2) . ?
C26 C26 1.55(3) 2_665 ?
C26 H26 1.0000 . ?
C27 C28 1.515(19) . ?
C28 C29 1.56(2) . ?
C28 C31 1.59(2) . ?
C28 C32 1.56(2) . ?
C29 H29 1.0000 . ?
C29 C30 1.590(19) . ?
C29 C33 1.56(2) . ?
C30 H30 1.0000 . ?
C30 C31 1.54(3) . ?
C30 C34 1.54(2) . ?
C31 H31 1.0000 . ?
C31 C35 1.53(2) . ?
C32 H32 1.0000 . ?
C32 C33 1.58(2) . ?
C32 C35 1.579(19) . ?
C33 H33 1.0000 . ?
C33 C34 1.597(19) . ?
C34 C35 1.53(2) . ?
C34 C36 1.49(2) . ?
C35 H35 1.0000 . ?
C37 H37 0.9500 . ?
C38 H38A 0.9800 . ?
C38 H38B 0.9800 . ?
C38 H38C 0.9800 . ?
C39 H39A 0.9800 . ?
C39 H39B 0.9800 . ?
C39 H39C 0.9800 . ?

loop_
_geom_torsion_atom_site_label_1
_geom_torsion_atom_site_label_2
_geom_torsion_atom_site_label_3
_geom_torsion_atom_site_label_4
_geom_torsion
_geom_torsion_site_symmetry_1
_geom_torsion_site_symmetry_2
_geom_torsion_site_symmetry_3
_geom_torsion_site_symmetry_4
_geom_torsion_publ_flag
Cd1 O1 C1 O2 -10(2) . . . . ?
Cd1 O1 C1 C2 171.5(9) . . . . ?
Cd1 O3 C11 O4 -163.8(11) . . . . ?
Cd1 O3 C11 C12 22(2) . . . . ?
Cd1 O5 C16 N1 -171.3(11) . . . . ?
Cd2 O2 C1 O1 87.3(16) . . . . ?
Cd2 O2 C1 C2 -94.1(14) . . . . ?
Cd2 O3 C11 O4 9.3(13) . . . . ?
Cd2 O3 C11 C12 -165.3(12) . . . . ?
Cd2 O4 C11 O3 -10.0(13) . . . . ?
Cd2 O4 C11 C12 164.9(10) . . . . ?
Cd2 O6 C19 N2 -147.8(14) . . . . ?
Cd2 O8 C10 O7 32.4(19) 4_556 . . . ?
Cd2 O8 C10 C8 -145.2(11) 4_556 . . . ?
Cd2 O10 C27 O9 102.7(16) 4_556 . . . ?
Cd2 O10 C27 C28 -81.1(14) 4_556 . . . ?
Cd3 O7 C10 O8 64.2(18) . . . . ?
Cd3 O7 C10 C8 -118.3(12) . . . . ?
Cd3 O9 C27 O10 -1.7(19) . . . . ?
Cd3 O9 C27 C28 -177.8(10) . . . . ?
Cd3 O11 C22 O12 -14.6(19) . . . . ?
Cd3 O11 C22 C23 167.3(9) . . . . ?
Cd3 O13 C37 N3 177.6(11) . . . . ?
Cd3 O14 C36 Cd4 -118.3(10) 4_455 . . 3_645 ?
Cd3 O14 C36 O15 -116.9(13) 4_455 . . . ?
Cd3 O14 C36 C34 67.2(16) 4_455 . . . ?
Cd4 O12 C22 O11 91.6(15) . . . . ?
Cd4 O12 C22 C23 -90.3(13) . . . . ?
Cd4 O14 C36 O15 1.4(13) 3_645 . . . ?
Cd4 O14 C36 C34 -174.5(12) 3_645 . . . ?
Cd4 O15 C36 O14 -1.5(14) 3_645 . . . ?
Cd4 O15 C36 C34 174.3(12) 3_645 . . . ?
O1 C1 C2 C3 -38(2) . . . . ?
O1 C1 C2 C5 84.1(19) . . . . ?
O1 C1 C2 C6 -156.5(14) . . . . ?
O2 C1 C2 C3 143.7(14) . . . . ?
O2 C1 C2 C5 -94.6(19) . . . . ?
O2 C1 C2 C6 25(2) . . . . ?
O3 C11 C12 C13 166.9(15) . . . . ?
O3 C11 C12 C14 -66.0(19) . . . . ?
O3 C11 C12 C15 48(2) . . . . ?
O4 C11 C12 C13 -8(2) . . . . ?
O4 C11 C12 C14 119.4(16) . . . . ?
O4 C11 C12 C15 -127.2(14) . . . . ?
O9 C27 C28 C29 -48(2) . . . . ?
O9 C27 C28 C31 64(2) . . . . ?
O9 C27 C28 C32 -175.3(16) . . . . ?
O10 C27 C28 C29 135.9(14) . . . . ?
O10 C27 C28 C31 -112.6(17) . . . . ?
O10 C27 C28 C32 8(2) . . . . ?
O11 C22 C23 C24 74.7(18) . . . . ?
O11 C22 C23 C25 -164.6(15) . . . 2_665 ?
O11 C22 C23 C26 -41(2) . . . . ?
O12 C22 C23 C24 -103.6(16) . . . . ?
O12 C22 C23 C25 17(2) . . . 2_665 ?
O12 C22 C23 C26 140.2(14) . . . . ?
C1 C2 C3 C4 137.4(15) . . . . ?
C1 C2 C3 C7 -131.6(15) . . . . ?
C1 C2 C5 C4 -135.8(15) . . . . ?
C1 C2 C5 C9 133.8(15) . . . . ?
C1 C2 C6 C7 132.7(14) . . . . ?
C1 C2 C6 C9 -136.5(14) . . . . ?
C2 C3 C4 C5 0.2(11) . . . . ?
C2 C3 C4 C8 89.4(11) . . . . ?
C2 C3 C7 C6 -1.7(11) . . . . ?
C2 C3 C7 C8 -91.4(11) . . . . ?
C2 C5 C9 C6 -0.2(10) . . . . ?
C2 C5 C9 C8 89.0(11) . . . . ?
C2 C6 C7 C3 1.8(11) . . . . ?
C2 C6 C7 C8 89.8(11) . . . . ?
C2 C6 C9 C5 0.2(10) . . . . ?
C2 C6 C9 C8 -89.7(11) . . . . ?
C3 C2 C5 C4 0.2(11) . . . . ?
C3 C2 C5 C9 -90.2(11) . . . . ?
C3 C2 C6 C7 -1.8(12) . . . . ?
C3 C2 C6 C9 89.1(11) . . . . ?
C3 C4 C5 C2 -0.2(11) . . . . ?
C3 C4 C5 C9 89.8(12) . . . . ?
C3 C4 C8 C7 0.2(11) . . . . ?
C3 C4 C8 C9 -90.2(11) . . . . ?
C3 C4 C8 C10 140.9(15) . . . . ?
C3 C7 C8 C4 -0.2(11) . . . . ?
C3 C7 C8 C9 90.4(11) . . . . ?
C3 C7 C8 C10 -141.3(15) . . . . ?
C4 C3 C7 C6 89.9(11) . . . . ?
C4 C3 C7 C8 0.2(11) . . . . ?
C4 C5 C9 C6 -90.7(11) . . . . ?
C4 C5 C9 C8 -1.6(12) . . . . ?
C4 C8 C9 C5 1.7(13) . . . . ?
C4 C8 C9 C6 91.8(12) . . . . ?
C4 C8 C10 O7 26(2) . . . . ?
C4 C8 C10 O8 -156.2(15) . . . . ?
C5 C2 C3 C4 -0.2(11) . . . . ?
C5 C2 C3 C7 90.8(11) . . . . ?
C5 C2 C6 C7 -91.0(11) . . . . ?
C5 C2 C6 C9 -0.2(10) . . . . ?
C5 C4 C8 C7 88.9(11) . . . . ?
C5 C4 C8 C9 -1.6(12) . . . . ?
C5 C4 C8 C10 -130.5(15) . . . . ?
C6 C2 C3 C4 -89.2(11) . . . . ?
C6 C2 C3 C7 1.8(11) . . . . ?
C6 C2 C5 C4 90.6(11) . . . . ?
C6 C2 C5 C9 0.2(10) . . . . ?
C6 C7 C8 C4 -89.5(11) . . . . ?
C6 C7 C8 C9 1.1(11) . . . . ?
C6 C7 C8 C10 129.4(15) . . . . ?
C7 C3 C4 C5 -89.4(11) . . . . ?
C7 C3 C4 C8 -0.2(10) . . . . ?
C7 C6 C9 C5 90.9(11) . . . . ?
C7 C6 C9 C8 1.1(11) . . . . ?
C7 C8 C9 C5 -91.2(12) . . . . ?
C7 C8 C9 C6 -1.1(11) . . . . ?
C7 C8 C10 O7 154.6(15) . . . . ?
C7 C8 C10 O8 -28(2) . . . . ?
C8 C4 C5 C2 -88.4(12) . . . . ?
C8 C4 C5 C9 1.6(13) . . . . ?
C9 C6 C7 C3 -89.1(11) . . . . ?
C9 C6 C7 C8 -1.1(11) . . . . ?
C9 C8 C10 O7 -90.1(18) . . . . ?
C9 C8 C10 O8 87.6(19) . . . . ?
C10 C8 C9 C5 135.7(14) . . . . ?
C10 C8 C9 C6 -134.2(14) . . . . ?
C11 C12 C13 C14 138.1(15) . . . 2_565 ?
C11 C12 C13 C15 -131.3(15) . . . 2_565 ?
C11 C12 C14 C13 130.1(15) . . . 2_565 ?
C11 C12 C14 C14 -139.7(14) . . . 2_565 ?
C11 C12 C15 C13 -133.7(14) . . . 2_565 ?
C11 C12 C15 C15 136.2(14) . . . 2_565 ?
C13 C12 C14 C13 -88.7(12) . . . 2_565 ?
C13 C12 C14 C14 1.5(12) . . . 2_565 ?
C13 C12 C15 C13 89.6(12) . . . 2_565 ?
C13 C12 C15 C15 -0.5(12) . . . 2_565 ?
C14 C12 C13 C14 -1.5(12) . . . 2_565 ?
C14 C12 C13 C15 89.1(12) . . . 2_565 ?
C14 C12 C15 C13 -1.8(11) . . . 2_565 ?
C14 C12 C15 C15 -91.9(10) . . . 2_565 ?
C15 C12 C13 C14 -90.1(12) . . . 2_565 ?
C15 C12 C13 C15 0.5(12) . . . 2_565 ?
C15 C12 C14 C13 1.8(10) . . . 2_565 ?
C15 C12 C14 C14 92.0(10) . . . 2_565 ?
C17 N1 C16 O5 178.8(17) . . . . ?
C18 N1 C16 O5 -3(3) . . . . ?
C20 N2 C19 O6 -180.0(17) . . . . ?
C21 N2 C19 O6 -2(3) . . . . ?
C22 C23 C24 C24 136.2(14) . . . 2_665 ?
C22 C23 C24 C25 -133.0(14) . . . . ?
C22 C23 C26 C25 131.9(15) . . . . ?
C22 C23 C26 C26 -136.9(15) . . . 2_665 ?
C23 C24 C25 C23 -87.9(12) . . . 2_665 ?
C23 C24 C25 C26 0.4(10) . . . . ?
C23 C25 C26 C23 89.2(12) 2_665 . . . ?
C23 C25 C26 C26 0.4(13) 2_665 . . 2_665 ?
C24 C23 C26 C25 0.4(10) . . . . ?
C24 C23 C26 C26 91.7(12) . . . 2_665 ?
C24 C24 C25 C23 0.5(13) 2_665 . . 2_665 ?
C24 C24 C25 C26 88.8(12) 2_665 . . . ?
C24 C25 C26 C23 -0.4(10) . . . . ?
C24 C25 C26 C26 -89.3(12) . . . 2_665 ?
C25 C23 C24 C24 0.5(13) 2_665 . . 2_665 ?
C25 C23 C24 C25 91.2(12) 2_665 . . . ?
C25 C23 C26 C25 -90.9(12) 2_665 . . . ?
C25 C23 C26 C26 0.4(13) 2_665 . . 2_665 ?
C26 C23 C24 C24 -91.1(12) . . . 2_665 ?
C26 C23 C24 C25 -0.4(10) . . . . ?
C27 C28 C29 C30 127.2(14) . . . . ?
C27 C28 C29 C33 -143.0(13) . . . . ?
C27 C28 C31 C30 -129.5(15) . . . . ?
C27 C28 C31 C35 139.9(15) . . . . ?
C27 C28 C32 C33 138.4(16) . . . . ?
C27 C28 C32 C35 -132.8(16) . . . . ?
C28 C29 C30 C31 -0.3(12) . . . . ?
C28 C29 C30 C34 88.9(12) . . . . ?
C28 C29 C33 C32 -0.3(11) . . . . ?
C28 C29 C33 C34 -89.9(11) . . . . ?
C28 C31 C35 C32 -0.2(13) . . . . ?
C28 C31 C35 C34 91.7(12) . . . . ?
C28 C32 C33 C29 0.3(10) . . . . ?
C28 C32 C33 C34 89.8(11) . . . . ?
C28 C32 C35 C31 0.2(14) . . . . ?
C28 C32 C35 C34 -89.5(12) . . . . ?
C29 C28 C31 C30 -0.3(12) . . . . ?
C29 C28 C31 C35 -90.9(13) . . . . ?
C29 C28 C32 C33 -0.3(10) . . . . ?
C29 C28 C32 C35 88.5(11) . . . . ?
C29 C30 C31 C28 0.3(12) . . . . ?
C29 C30 C31 C35 90.0(12) . . . . ?
C29 C30 C34 C33 0.8(12) . . . . ?
C29 C30 C34 C35 -88.9(12) . . . . ?
C29 C30 C34 C36 134.0(16) . . . . ?
C29 C33 C34 C30 -0.8(12) . . . . ?
C29 C33 C34 C35 89.8(12) . . . . ?
C29 C33 C34 C36 -139.0(15) . . . . ?
C30 C29 C33 C32 90.4(11) . . . . ?
C30 C29 C33 C34 0.8(12) . . . . ?
C30 C31 C35 C32 -91.5(12) . . . . ?
C30 C31 C35 C34 0.4(12) . . . . ?
C30 C34 C35 C31 -0.4(12) . . . . ?
C30 C34 C35 C32 90.9(12) . . . . ?
C30 C34 C36 O14 -31(2) . . . . ?
C30 C34 C36 O15 152.9(16) . . . . ?
C31 C28 C29 C30 0.3(12) . . . . ?
C31 C28 C29 C33 90.1(11) . . . . ?
C31 C28 C32 C33 -89.0(12) . . . . ?
C31 C28 C32 C35 -0.2(13) . . . . ?
C31 C30 C34 C33 90.1(12) . . . . ?
C31 C30 C34 C35 0.4(12) . . . . ?
C31 C30 C34 C36 -136.7(17) . . . . ?
C32 C28 C29 C30 -89.5(11) . . . . ?
C32 C28 C29 C33 0.3(11) . . . . ?
C32 C28 C31 C30 90.8(12) . . . . ?
C32 C28 C31 C35 0.2(13) . . . . ?
C32 C33 C34 C30 -91.3(12) . . . . ?
C32 C33 C34 C35 -0.7(12) . . . . ?
C32 C33 C34 C36 130.5(15) . . . . ?
C33 C29 C30 C31 -89.9(12) . . . . ?
C33 C29 C30 C34 -0.8(12) . . . . ?
C33 C32 C35 C31 88.9(13) . . . . ?
C33 C32 C35 C34 -0.7(12) . . . . ?
C33 C34 C35 C31 -90.6(12) . . . . ?
C33 C34 C35 C32 0.7(12) . . . . ?
C33 C34 C36 O14 89.6(17) . . . . ?
C33 C34 C36 O15 -86.2(19) . . . . ?
C34 C30 C31 C28 -90.2(12) . . . . ?
C34 C30 C31 C35 -0.4(12) . . . . ?
C35 C32 C33 C29 -88.8(11) . . . . ?
C35 C32 C33 C34 0.7(11) . . . . ?
C35 C34 C36 O14 -155.9(13) . . . . ?
C35 C34 C36 O15 28(2) . . . . ?
C36 C34 C35 C31 139.9(14) . . . . ?
C36 C34 C35 C32 -128.8(14) . . . . ?
C38 N3 C37 O13 -179.5(15) . . . . ?
C39 N3 C37 O13 -2(2) . . . . ?

loop_
_exptl_oxdiff_crystal_face_indexfrac_h
_exptl_oxdiff_crystal_face_indexfrac_k
_exptl_oxdiff_crystal_face_indexfrac_l
_exptl_oxdiff_crystal_face_x
_exptl_oxdiff_crystal_face_y
_exptl_oxdiff_crystal_face_z
-5.8818 3.4802 -1.1284 -0.4748 0.8677 0.1469
-1.5264 -10.7557 -0.1720 0.0983 -0.1924 0.9764
5.9910 -2.8199 1.1418 0.4699 -0.8579 -0.2080
0.0751 11.0966 -0.1011 -0.2056 0.3879 -0.8985
-0.0004 1.0006 0.0014 -0.0183 0.0362 -0.0805
-2.6476 -9.7545 3.2227 0.2183 0.0841 0.9723
2.6669 9.8028 -2.8323 -0.1946 -0.0742 -0.9781
-0.2259 0.0081 -15.1423 -0.9223 -0.3848 0.0364
0.2109 -0.0622 15.1433 0.9225 0.3849 -0.0310
